data_2234110
loop_
_publ_author_name
'Chiniforoshan, Hossein'
'Jazestani, Mehdi'
'Notash, Behrouz'

_publ_section_title
;
 <i>cis</i>-Bis[(4-nitrophenyl)cyanamido-\k<i>N</i>^1^]bis(1,10-phenanthroline-\k^2^<i>N</i>,<i>N</i>')nickel(II)
 methanol monosolvate
;
_journal_coeditor_code BT5812
_journal_issue 4
_journal_name_full 'Acta Crystallographica Section E'
_journal_page_first m417
_journal_page_last m418
_journal_paper_doi 10.1107/S1600536812009890
_journal_volume 68
_journal_year 2012
_chemical_formula_iupac '[Ni (C7 H4 N3 O2)2 (C12 H8 N2)2], C H4 O'
_chemical_formula_moiety 'C38 H24 N10 Ni O4, C H4 O'
_chemical_formula_sum 'C39 H28 N10 Ni O5'
_chemical_formula_weight 775.40
_chemical_name_systematic
;
<i>cis</i>-Bis[(4-nitrophenyl)cyanamido-\k<i>N</i>^1^]bis(1,10-phenanthroline-
\k^2^<i>N</i>,<i>N</i>')nickel(II) methanol monosolvate
;
_space_group_IT_number 2
_symmetry_cell_setting triclinic
_symmetry_space_group_name_Hall '-P 1'
_symmetry_space_group_name_H-M 'P -1'
_atom_sites_solution_hydrogens geom
_atom_sites_solution_primary direct
_atom_sites_solution_secondary difmap
_audit_creation_method SHELXL-97
_cell_angle_alpha 103.54(3)
_cell_angle_beta 92.96(3)
_cell_angle_gamma 99.77(3)
_cell_formula_units_Z 2
_cell_length_a 10.019(2)
_cell_length_b 11.307(2)
_cell_length_c 16.403(3)
_cell_measurement_reflns_used 9512
_cell_measurement_temperature 298(2)
_cell_measurement_theta_max 29.18
_cell_measurement_theta_min 2.07
_cell_volume 1772.3(7)
_computing_cell_refinement 'X-AREA (Stoe & Cie, 2005)'
_computing_data_collection 'X-AREA (Stoe & Cie, 2005)'
_computing_data_reduction 'X-AREA (Stoe & Cie, 2005)'
_computing_molecular_graphics 'ORTEP-3 for Windows (Farrugia, 1997)'
_computing_publication_material 'WinGX (Farrugia, 1999)'
_computing_structure_refinement 'SHELXL97 (Sheldrick, 2008)'
_computing_structure_solution 'SHELXS97 (Sheldrick, 2008)'
_diffrn_ambient_temperature 298(2)
_diffrn_detector_area_resol_mean '0.15 mm'
_diffrn_measured_fraction_theta_full 0.991
_diffrn_measured_fraction_theta_max 0.991
_diffrn_measurement_device_type 'Stoe IPDS II'
_diffrn_measurement_method 'rotation method'
_diffrn_radiation_monochromator graphite
_diffrn_radiation_source 'fine-focus sealed tube'
_diffrn_radiation_type MoK\a
_diffrn_radiation_wavelength 0.71073
_diffrn_reflns_av_R_equivalents 0.0526
_diffrn_reflns_av_sigmaI/netI 0.0538
_diffrn_reflns_limit_h_max 13
_diffrn_reflns_limit_h_min -12
_diffrn_reflns_limit_k_max 15
_diffrn_reflns_limit_k_min -15
_diffrn_reflns_limit_l_max 20
_diffrn_reflns_limit_l_min -22
_diffrn_reflns_number 19823
_diffrn_reflns_theta_full 29.18
_diffrn_reflns_theta_max 29.18
_diffrn_reflns_theta_min 2.07
_exptl_absorpt_coefficient_mu 0.609
_exptl_absorpt_correction_T_max 0.938
_exptl_absorpt_correction_T_min 0.862
_exptl_absorpt_correction_type numerical
_exptl_absorpt_process_details '(<i>X-RED</i> and <i>X-SHAPE</i>; Stoe & Cie, 2005)'
_exptl_crystal_colour yellow
_exptl_crystal_density_diffrn 1.453
_exptl_crystal_density_method 'not measured'
_exptl_crystal_description plate
_exptl_crystal_F_000 800
_exptl_crystal_size_max 0.25
_exptl_crystal_size_mid 0.2
_exptl_crystal_size_min 0.1
_refine_diff_density_max 0.654
_refine_diff_density_min -0.311
_refine_ls_extinction_method none
_refine_ls_goodness_of_fit_ref 1.060
_refine_ls_hydrogen_treatment mixed
_refine_ls_matrix_type full
_refine_ls_number_parameters 501
_refine_ls_number_reflns 9512
_refine_ls_number_restraints 1
_refine_ls_restrained_S_all 1.060
_refine_ls_R_factor_all 0.0951
_refine_ls_R_factor_gt 0.0605
_refine_ls_shift/su_max 0.001
_refine_ls_shift/su_mean 0.000
_refine_ls_structure_factor_coef Fsqd
_refine_ls_weighting_details 'calc w=1/[\s^2^(Fo^2^)+(0.0512P)^2^+0.8996P] where P=(Fo^2^+2Fc^2^)/3'
_refine_ls_weighting_scheme calc
_refine_ls_wR_factor_gt 0.1250
_refine_ls_wR_factor_ref 0.1393
_reflns_number_gt 6693
_reflns_number_total 9512
_reflns_threshold_expression I>2\s(I)
_cod_data_source_file bt5812.cif
_cod_data_source_block I
_cod_original_formula_sum 'C39 H28 N10 Ni O5 '
_cod_database_code 2234110
_cod_database_fobs_code 2234110

loop_
_symmetry_equiv_pos_as_xyz
'x, y, z'
'-x, -y, -z'

loop_
_atom_site_type_symbol
_atom_site_label
_atom_site_fract_x
_atom_site_fract_y
_atom_site_fract_z
_atom_site_U_iso_or_equiv
_atom_site_adp_type
_atom_site_calc_flag
_atom_site_refinement_flags
_atom_site_occupancy
_atom_site_symmetry_multiplicity
C C39 0.1500(7) 0.3400(5) 0.7660(5) 0.146(3) Uani d . 1 1
H H39A 0.2378 0.3493 0.7450 0.219 Uiso calc R 1 1
H H39B 0.1205 0.2554 0.7678 0.219 Uiso calc R 1 1
H H39C 0.1557 0.3928 0.8217 0.219 Uiso calc R 1 1
O O1 0.8551(5) 0.7156(4) 1.0013(4) 0.197(3) Uani d . 1 1
O O2 1.0049(4) 0.6144(4) 0.9548(3) 0.1357(15) Uani d . 1 1
Ni Ni1 0.62348(4) -0.11112(3) 0.714358(19) 0.04018(11) Uani d . 1 1
N N2 0.7128(2) -0.2733(2) 0.68911(13) 0.0435(5) Uani d . 1 1
N N3 0.4682(2) -0.2034(2) 0.77044(14) 0.0484(5) Uani d . 1 1
N N1 0.5513(2) -0.1913(2) 0.58779(13) 0.0449(5) Uani d . 1 1
N N4 0.7020(2) -0.0547(2) 0.83983(13) 0.0445(5) Uani d . 1 1
N N8 0.7899(3) -0.0105(3) 0.67656(16) 0.0583(6) Uani d . 1 1
N N5 0.5203(3) 0.0329(2) 0.72202(17) 0.0590(6) Uani d . 1 1
C C12 0.6933(3) -0.3347(2) 0.60642(15) 0.0418(5) Uani d . 1 1
C C5 0.5907(3) -0.3441(3) 0.46523(17) 0.0538(7) Uani d . 1 1
C C24 0.6222(3) -0.1045(3) 0.89187(16) 0.0469(6) Uani d . 1 1
C C13 0.4963(3) -0.1838(3) 0.85447(17) 0.0490(6) Uani d . 1 1
C C11 0.7872(3) -0.3163(3) 0.74050(18) 0.0532(7) Uani d . 1 1
H H11 0.8019 -0.2746 0.7972 0.064 Uiso calc R 1 1
C C20 0.6575(4) -0.0808(3) 0.97889(18) 0.0628(9) Uani d . 1 1
C C6 0.6549(4) -0.4473(3) 0.4333(2) 0.0713(10) Uani d . 1 1
H H6 0.6451 -0.4833 0.3757 0.086 Uiso calc R 1 1
C C1 0.6097(3) -0.2884(2) 0.55207(15) 0.0438(6) Uani d . 1 1
N N9 0.8915(3) 0.1479(2) 0.60677(15) 0.0534(6) Uani d . 1 1
C C38 0.8241(3) 0.0062(3) 0.46698(18) 0.0505(6) Uani d . 1 1
H H38 0.7834 -0.0565 0.4906 0.061 Uiso calc R 1 1
C C22 0.8588(4) 0.0513(3) 0.9591(2) 0.0735(10) Uani d . 1 1
H H22 0.9395 0.1066 0.9805 0.088 Uiso calc R 1 1
C C33 0.8870(3) 0.1206(3) 0.51983(17) 0.0460(6) Uani d . 1 1
C C8 0.7502(3) -0.4389(3) 0.57381(19) 0.0540(7) Uani d . 1 1
C C14 0.3505(3) -0.2741(3) 0.7350(2) 0.0651(9) Uani d . 1 1
H H14 0.3292 -0.2865 0.6774 0.078 Uiso calc R 1 1
C C32 0.8361(3) 0.0614(3) 0.64100(17) 0.0486(6) Uani d . 1 1
C C36 0.8833(3) 0.0780(3) 0.34610(17) 0.0502(6) Uani d . 1 1
C C35 0.9464(3) 0.1919(3) 0.39645(19) 0.0571(7) Uani d . 1 1
H H35 0.9871 0.2539 0.3722 0.069 Uiso calc R 1 1
C C34 0.9486(3) 0.2129(3) 0.48241(19) 0.0546(7) Uani d . 1 1
H H34 0.9915 0.2893 0.5163 0.065 Uiso calc R 1 1
C C37 0.8216(3) -0.0150(3) 0.38064(18) 0.0532(7) Uani d . 1 1
H H37 0.7790 -0.0911 0.3461 0.064 Uiso calc R 1 1
C C23 0.8176(3) 0.0209(3) 0.87307(19) 0.0561(7) Uani d . 1 1
H H23 0.8735 0.0551 0.8377 0.067 Uiso calc R 1 1
C C2 0.4720(3) -0.1491(3) 0.53848(19) 0.0578(7) Uani d . 1 1
H H2 0.4306 -0.0834 0.5627 0.069 Uiso calc R 1 1
C C3 0.4480(4) -0.1994(3) 0.4516(2) 0.0665(9) Uani d . 1 1
H H3 0.3917 -0.1674 0.4189 0.080 Uiso calc R 1 1
C C19 0.5667(6) -0.1375(4) 1.0287(2) 0.0860(13) Uani d . 1 1
H H19 0.5901 -0.1234 1.0862 0.103 Uiso calc R 1 1
C C9 0.8266(4) -0.4821(3) 0.6308(2) 0.0634(8) Uani d . 1 1
H H9 0.8647 -0.5520 0.6121 0.076 Uiso calc R 1 1
C C21 0.7808(5) 0.0001(4) 1.0112(2) 0.0774(11) Uani d . 1 1
H H21 0.8089 0.0185 1.0685 0.093 Uiso calc R 1 1
C C17 0.4077(4) -0.2368(3) 0.9054(2) 0.0660(9) Uani d . 1 1
C C10 0.8445(4) -0.4207(3) 0.7137(2) 0.0625(8) Uani d . 1 1
H H10 0.8948 -0.4486 0.7522 0.075 Uiso calc R 1 1
O O3 0.9376(3) 0.1389(3) 0.22532(15) 0.0832(8) Uani d . 1 1
N N10 0.8849(3) 0.0551(3) 0.25539(16) 0.0626(7) Uani d . 1 1
O O4 0.8363(4) -0.0475(3) 0.21191(16) 0.1014(10) Uani d . 1 1
C C4 0.5077(4) -0.2955(3) 0.41506(18) 0.0659(9) Uani d . 1 1
H H4 0.4936 -0.3287 0.3571 0.079 Uiso calc R 1 1
C C7 0.7291(4) -0.4929(3) 0.4848(2) 0.0706(9) Uani d . 1 1
H H7 0.7677 -0.5612 0.4622 0.085 Uiso calc R 1 1
C C18 0.4481(6) -0.2108(4) 0.9942(3) 0.0871(14) Uani d . 1 1
H H18 0.3906 -0.2458 1.0285 0.104 Uiso calc R 1 1
C C15 0.2576(4) -0.3304(4) 0.7812(4) 0.0866(13) Uani d . 1 1
H H15 0.1766 -0.3807 0.7544 0.104 Uiso calc R 1 1
C C16 0.2862(4) -0.3115(4) 0.8657(3) 0.0862(13) Uani d . 1 1
H H16 0.2244 -0.3485 0.8970 0.103 Uiso calc R 1 1
N N6 0.4741(3) 0.2393(2) 0.78229(17) 0.0612(7) Uani d . 1 1
C C25 0.5024(3) 0.1317(3) 0.75123(17) 0.0502(7) Uani d . 1 1
C C26 0.5794(3) 0.3316(3) 0.82375(18) 0.0535(7) Uani d . 1 1
C C31 0.7151(4) 0.3199(3) 0.8274(2) 0.0640(8) Uani d . 1 1
H H31 0.7387 0.2463 0.7986 0.077 Uiso calc R 1 1
C C30 0.8150(4) 0.4140(3) 0.8722(3) 0.0731(10) Uani d . 1 1
H H30 0.9053 0.4043 0.8742 0.088 Uiso calc R 1 1
C C29 0.7803(4) 0.5236(3) 0.9144(2) 0.0706(9) Uani d . 1 1
C C27 0.5480(4) 0.4449(3) 0.8667(3) 0.0801(11) Uani d . 1 1
H H27 0.4581 0.4561 0.8646 0.096 Uiso calc R 1 1
N N7 0.8870(5) 0.6246(4) 0.9598(3) 0.1013(12) Uani d . 1 1
C C28 0.6476(5) 0.5385(4) 0.9115(3) 0.0856(12) Uani d . 1 1
H H28 0.6253 0.6127 0.9401 0.103 Uiso calc R 1 1
O O5 0.0518(4) 0.3745(3) 0.7102(3) 0.1121(12) Uani d D 1 1
H H5A 0.001(5) 0.301(4) 0.681(3) 0.14(2) Uiso d D 1 1

loop_
_atom_site_aniso_label
_atom_site_aniso_U_11
_atom_site_aniso_U_22
_atom_site_aniso_U_33
_atom_site_aniso_U_12
_atom_site_aniso_U_13
_atom_site_aniso_U_23
C39 0.175(6) 0.078(3) 0.169(6) 0.031(4) -0.033(5) 0.007(4)
O1 0.132(4) 0.093(3) 0.301(7) 0.003(3) -0.012(4) -0.062(4)
O2 0.088(2) 0.105(3) 0.196(4) -0.015(2) 0.031(3) 0.020(3)
Ni1 0.0489(2) 0.04276(18) 0.02925(15) 0.01033(14) 0.00388(12) 0.00828(12)
N2 0.0498(13) 0.0472(12) 0.0352(10) 0.0105(10) 0.0052(9) 0.0125(9)
N3 0.0533(14) 0.0422(12) 0.0478(12) 0.0082(10) 0.0090(10) 0.0071(10)
N1 0.0528(13) 0.0485(12) 0.0353(10) 0.0150(10) 0.0015(9) 0.0106(9)
N4 0.0549(13) 0.0440(12) 0.0337(10) 0.0103(10) 0.0015(9) 0.0075(9)
N8 0.0629(16) 0.0673(16) 0.0467(13) 0.0077(13) 0.0109(11) 0.0199(12)
N5 0.0680(17) 0.0530(15) 0.0569(15) 0.0198(13) 0.0024(12) 0.0099(12)
C12 0.0457(14) 0.0413(13) 0.0382(12) 0.0080(11) 0.0069(10) 0.0091(10)
C5 0.0667(19) 0.0549(17) 0.0357(13) 0.0074(14) 0.0038(12) 0.0061(12)
C24 0.0654(18) 0.0447(14) 0.0349(12) 0.0209(13) 0.0090(12) 0.0097(10)
C13 0.0628(18) 0.0446(14) 0.0460(14) 0.0204(13) 0.0207(13) 0.0131(11)
C11 0.0613(18) 0.0604(18) 0.0442(14) 0.0168(14) 0.0043(13) 0.0219(13)
C20 0.097(3) 0.0649(19) 0.0360(14) 0.0398(19) 0.0114(15) 0.0131(13)
C6 0.100(3) 0.066(2) 0.0414(15) 0.0221(19) 0.0067(16) -0.0039(14)
C1 0.0502(15) 0.0450(14) 0.0347(12) 0.0050(11) 0.0051(10) 0.0092(10)
N9 0.0590(15) 0.0565(14) 0.0452(12) 0.0045(12) 0.0082(11) 0.0176(11)
C38 0.0542(16) 0.0490(15) 0.0496(15) 0.0060(13) 0.0079(12) 0.0168(12)
C22 0.089(3) 0.066(2) 0.0548(19) 0.0179(19) -0.0261(18) -0.0005(16)
C33 0.0447(14) 0.0527(15) 0.0444(13) 0.0121(12) 0.0077(11) 0.0163(12)
C8 0.0627(18) 0.0445(15) 0.0544(16) 0.0136(13) 0.0079(14) 0.0086(12)
C14 0.0533(18) 0.0570(19) 0.078(2) 0.0074(15) 0.0052(16) 0.0051(16)
C32 0.0472(15) 0.0584(17) 0.0404(13) 0.0120(13) 0.0062(11) 0.0110(12)
C36 0.0489(16) 0.0638(18) 0.0424(14) 0.0161(13) 0.0069(12) 0.0175(13)
C35 0.0649(19) 0.0590(18) 0.0526(16) 0.0087(15) 0.0142(14) 0.0240(14)
C34 0.0625(18) 0.0491(16) 0.0509(15) 0.0034(14) 0.0116(13) 0.0135(13)
C37 0.0540(17) 0.0546(17) 0.0494(15) 0.0075(13) 0.0041(13) 0.0115(13)
C23 0.0627(18) 0.0497(16) 0.0507(16) 0.0066(14) -0.0062(13) 0.0072(13)
C2 0.0635(19) 0.069(2) 0.0455(15) 0.0245(15) -0.0018(13) 0.0161(14)
C3 0.075(2) 0.083(2) 0.0442(16) 0.0182(18) -0.0085(15) 0.0212(16)
C19 0.132(4) 0.105(3) 0.0445(18) 0.059(3) 0.033(2) 0.033(2)
C9 0.074(2) 0.0528(18) 0.071(2) 0.0258(16) 0.0141(17) 0.0182(15)
C21 0.114(3) 0.082(2) 0.0356(15) 0.042(2) -0.0144(18) 0.0012(16)
C17 0.077(2) 0.0609(19) 0.077(2) 0.0283(18) 0.0401(18) 0.0321(17)
C10 0.070(2) 0.064(2) 0.0648(19) 0.0242(16) 0.0056(16) 0.0302(16)
O3 0.110(2) 0.0929(19) 0.0529(13) 0.0118(16) 0.0165(13) 0.0331(13)
N10 0.0711(18) 0.0763(19) 0.0446(13) 0.0176(15) 0.0061(12) 0.0204(13)
O4 0.153(3) 0.088(2) 0.0470(13) -0.0056(19) 0.0008(16) 0.0078(13)
C4 0.084(2) 0.077(2) 0.0333(13) 0.0120(19) -0.0025(14) 0.0111(14)
C7 0.095(3) 0.0550(19) 0.0598(19) 0.0275(18) 0.0138(18) -0.0008(15)
C18 0.123(4) 0.099(3) 0.073(2) 0.057(3) 0.061(3) 0.052(2)
C15 0.053(2) 0.069(2) 0.133(4) 0.0011(17) 0.020(2) 0.020(2)
C16 0.076(3) 0.074(2) 0.124(4) 0.019(2) 0.053(3) 0.043(3)
N6 0.0699(17) 0.0549(15) 0.0593(15) 0.0258(13) 0.0045(13) 0.0055(12)
C25 0.0619(18) 0.0566(17) 0.0366(13) 0.0188(14) 0.0046(12) 0.0151(12)
C26 0.071(2) 0.0543(17) 0.0446(14) 0.0262(15) 0.0147(13) 0.0174(12)
C31 0.074(2) 0.0528(18) 0.071(2) 0.0186(16) 0.0279(17) 0.0172(15)
C30 0.065(2) 0.071(2) 0.088(3) 0.0138(18) 0.0259(19) 0.024(2)
C29 0.079(2) 0.0532(19) 0.080(2) 0.0059(17) 0.0168(19) 0.0199(17)
C27 0.077(2) 0.063(2) 0.097(3) 0.0332(19) 0.002(2) -0.0019(19)
N7 0.096(3) 0.066(2) 0.135(4) 0.005(2) 0.016(3) 0.018(2)
C28 0.091(3) 0.057(2) 0.104(3) 0.029(2) 0.012(2) -0.001(2)
O5 0.112(3) 0.070(2) 0.144(3) 0.0153(18) -0.024(2) 0.016(2)

loop_
_atom_type_symbol
_atom_type_description
_atom_type_scat_dispersion_real
_atom_type_scat_dispersion_imag
_atom_type_scat_source
C C 0.0033 0.0016 'International Tables Vol C Tables 4.2.6.8 and 6.1.1.4'
H H 0.0000 0.0000 'International Tables Vol C Tables 4.2.6.8 and 6.1.1.4'
N N 0.0061 0.0033 'International Tables Vol C Tables 4.2.6.8 and 6.1.1.4'
O O 0.0106 0.0060 'International Tables Vol C Tables 4.2.6.8 and 6.1.1.4'
Ni Ni 0.3393 1.1124 'International Tables Vol C Tables 4.2.6.8 and 6.1.1.4'

loop_
_geom_angle_atom_site_label_1
_geom_angle_atom_site_label_2
_geom_angle_atom_site_label_3
_geom_angle
_geom_angle_publ_flag
O5 C39 H39A 109.5 ?
O5 C39 H39B 109.5 ?
H39A C39 H39B 109.5 ?
O5 C39 H39C 109.5 ?
H39A C39 H39C 109.5 ?
H39B C39 H39C 109.5 ?
N5 Ni1 N8 90.67(12) n
N5 Ni1 N4 94.32(10) n
N8 Ni1 N4 92.39(10) n
N5 Ni1 N1 93.16(10) n
N8 Ni1 N1 89.69(10) n
N4 Ni1 N1 172.22(9) n
N5 Ni1 N3 89.86(11) n
N8 Ni1 N3 171.74(10) n
N4 Ni1 N3 79.35(10) ?
N1 Ni1 N3 98.51(10) ?
N5 Ni1 N2 171.53(9) ?
N8 Ni1 N2 91.08(10) ?
N4 Ni1 N2 93.89(9) ?
N1 Ni1 N2 78.56(9) ?
N3 Ni1 N2 89.59(9) ?
C11 N2 C12 117.8(2) ?
C11 N2 Ni1 129.65(19) ?
C12 N2 Ni1 112.50(17) ?
C14 N3 C13 118.2(3) ?
C14 N3 Ni1 129.1(2) ?
C13 N3 Ni1 112.70(19) ?
C2 N1 C1 118.3(2) ?
C2 N1 Ni1 127.8(2) ?
C1 N1 Ni1 113.33(17) ?
C23 N4 C24 118.1(2) ?
C23 N4 Ni1 128.3(2) ?
C24 N4 Ni1 113.61(18) ?
C32 N8 Ni1 150.6(3) n
C25 N5 Ni1 153.2(2) n
N2 C12 C8 122.8(3) ?
N2 C12 C1 116.9(2) ?
C8 C12 C1 120.2(2) ?
C4 C5 C1 117.4(3) ?
C4 C5 C6 124.0(3) ?
C1 C5 C6 118.6(3) ?
N4 C24 C20 123.0(3) ?
N4 C24 C13 116.9(2) ?
C20 C24 C13 120.1(3) ?
N3 C13 C17 122.9(3) ?
N3 C13 C24 117.4(2) ?
C17 C13 C24 119.7(3) ?
N2 C11 C10 123.1(3) ?
N2 C11 H11 118.5 ?
C10 C11 H11 118.5 ?
C21 C20 C24 116.8(3) ?
C21 C20 C19 124.3(3) ?
C24 C20 C19 118.9(4) ?
C7 C6 C5 121.4(3) ?
C7 C6 H6 119.3 ?
C5 C6 H6 119.3 ?
N1 C1 C5 122.5(3) ?
N1 C1 C12 117.7(2) ?
C5 C1 C12 119.8(3) ?
C32 N9 C33 117.8(2) ?
C37 C38 C33 121.1(3) ?
C37 C38 H38 119.4 ?
C33 C38 H38 119.4 ?
C21 C22 C23 119.7(3) ?
C21 C22 H22 120.2 ?
C23 C22 H22 120.2 ?
N9 C33 C38 123.8(3) ?
N9 C33 C34 118.1(3) ?
C38 C33 C34 118.1(3) ?
C9 C8 C12 117.4(3) ?
C9 C8 C7 124.3(3) ?
C12 C8 C7 118.3(3) ?
N3 C14 C15 122.3(4) ?
N3 C14 H14 118.9 ?
C15 C14 H14 118.9 ?
N8 C32 N9 175.6(3) ?
C37 C36 C35 121.2(3) ?
C37 C36 N10 119.4(3) ?
C35 C36 N10 119.3(3) ?
C34 C35 C36 119.5(3) ?
C34 C35 H35 120.2 ?
C36 C35 H35 120.2 ?
C35 C34 C33 120.9(3) ?
C35 C34 H34 119.6 ?
C33 C34 H34 119.6 ?
C38 C37 C36 119.1(3) ?
C38 C37 H37 120.4 ?
C36 C37 H37 120.4 ?
N4 C23 C22 122.5(3) ?
N4 C23 H23 118.7 ?
C22 C23 H23 118.7 ?
N1 C2 C3 122.6(3) ?
N1 C2 H2 118.7 ?
C3 C2 H2 118.7 ?
C4 C3 C2 119.5(3) ?
C4 C3 H3 120.3 ?
C2 C3 H3 120.3 ?
C18 C19 C20 121.2(3) ?
C18 C19 H19 119.4 ?
C20 C19 H19 119.4 ?
C10 C9 C8 119.4(3) ?
C10 C9 H9 120.3 ?
C8 C9 H9 120.3 ?
C22 C21 C20 119.9(3) ?
C22 C21 H21 120.1 ?
C20 C21 H21 120.1 ?
C16 C17 C13 117.1(4) ?
C16 C17 C18 124.5(4) ?
C13 C17 C18 118.4(4) ?
C9 C10 C11 119.6(3) ?
C9 C10 H10 120.2 ?
C11 C10 H10 120.2 ?
O4 N10 O3 122.2(3) ?
O4 N10 C36 118.9(3) ?
O3 N10 C36 118.9(3) ?
C3 C4 C5 119.6(3) ?
C3 C4 H4 120.2 ?
C5 C4 H4 120.2 ?
C6 C7 C8 121.6(3) ?
C6 C7 H7 119.2 ?
C8 C7 H7 119.2 ?
C19 C18 C17 121.6(3) ?
C19 C18 H18 119.2 ?
C17 C18 H18 119.2 ?
C16 C15 C14 119.6(4) ?
C16 C15 H15 120.2 ?
C14 C15 H15 120.2 ?
C15 C16 C17 119.9(4) ?
C15 C16 H16 120.0 ?
C17 C16 H16 120.0 ?
C25 N6 C26 117.3(3) ?
N5 C25 N6 176.2(4) ?
N6 C26 C31 124.4(3) ?
N6 C26 C27 118.0(3) ?
C31 C26 C27 117.6(3) ?
C30 C31 C26 121.5(3) ?
C30 C31 H31 119.2 ?
C26 C31 H31 119.2 ?
C31 C30 C29 119.3(4) ?
C31 C30 H30 120.3 ?
C29 C30 H30 120.3 ?
C28 C29 C30 120.6(4) ?
C28 C29 N7 120.2(4) ?
C30 C29 N7 119.2(4) ?
C28 C27 C26 120.7(4) ?
C28 C27 H27 119.6 ?
C26 C27 H27 119.6 ?
O1 N7 O2 122.1(5) ?
O1 N7 C29 118.6(5) ?
O2 N7 C29 119.4(4) ?
C27 C28 C29 120.2(3) ?
C27 C28 H28 119.9 ?
C29 C28 H28 119.9 ?
C39 O5 H5A 104(4) ?

loop_
_geom_bond_atom_site_label_1
_geom_bond_atom_site_label_2
_geom_bond_distance
_geom_bond_publ_flag
C39 O5 1.471(7) ?
C39 H39A 0.9600 ?
C39 H39B 0.9600 ?
C39 H39C 0.9600 ?
O1 N7 1.195(6) ?
O2 N7 1.212(5) ?
Ni1 N5 2.056(3) n
Ni1 N8 2.062(3) n
Ni1 N4 2.076(2) n
Ni1 N1 2.097(2) n
Ni1 N3 2.098(2) n
Ni1 N2 2.139(2) n
N2 C11 1.323(3) ?
N2 C12 1.358(3) ?
N3 C14 1.326(4) ?
N3 C13 1.351(4) ?
N1 C2 1.325(4) ?
N1 C1 1.358(3) ?
N4 C23 1.322(4) ?
N4 C24 1.352(4) ?
N8 C32 1.157(4) n
N5 C25 1.156(4) n
C12 C8 1.402(4) ?
C12 C1 1.435(4) ?
C5 C4 1.402(5) ?
C5 C1 1.405(4) ?
C5 C6 1.433(5) ?
C24 C20 1.404(4) ?
C24 C13 1.432(4) ?
C13 C17 1.407(4) ?
C11 C10 1.390(4) ?
C11 H11 0.9300 ?
C20 C21 1.403(6) ?
C20 C19 1.425(6) ?
C6 C7 1.342(5) ?
C6 H6 0.9300 ?
N9 C32 1.297(4) n
N9 C33 1.383(3) ?
C38 C37 1.378(4) ?
C38 C33 1.402(4) ?
C38 H38 0.9300 ?
C22 C21 1.350(6) ?
C22 C23 1.395(4) ?
C22 H22 0.9300 ?
C33 C34 1.402(4) ?
C8 C9 1.401(5) ?
C8 C7 1.434(4) ?
C14 C15 1.394(6) ?
C14 H14 0.9300 ?
C36 C37 1.380(4) ?
C36 C35 1.383(4) ?
C36 N10 1.451(4) ?
C35 C34 1.372(4) ?
C35 H35 0.9300 ?
C34 H34 0.9300 ?
C37 H37 0.9300 ?
C23 H23 0.9300 ?
C2 C3 1.397(4) ?
C2 H2 0.9300 ?
C3 C4 1.360(5) ?
C3 H3 0.9300 ?
C19 C18 1.340(6) ?
C19 H19 0.9300 ?
C9 C10 1.362(5) ?
C9 H9 0.9300 ?
C21 H21 0.9300 ?
C17 C16 1.390(6) ?
C17 C18 1.438(6) ?
C10 H10 0.9300 ?
O3 N10 1.224(4) ?
N10 O4 1.215(4) ?
C4 H4 0.9300 ?
C7 H7 0.9300 ?
C18 H18 0.9300 ?
C15 C16 1.360(7) ?
C15 H15 0.9300 ?
C16 H16 0.9300 ?
N6 C25 1.289(4) n
N6 C26 1.373(4) ?
C26 C31 1.388(5) ?
C26 C27 1.406(4) ?
C31 C30 1.368(5) ?
C31 H31 0.9300 ?
C30 C29 1.380(5) ?
C30 H30 0.9300 ?
C29 C28 1.368(6) ?
C29 N7 1.451(5) ?
C27 C28 1.363(6) ?
C27 H27 0.9300 ?
C28 H28 0.9300 ?
O5 H5A 0.91(3) ?

loop_
_geom_hbond_atom_site_label_D
_geom_hbond_atom_site_label_H
_geom_hbond_atom_site_label_A
_geom_hbond_site_symmetry_A
_geom_hbond_distance_DH
_geom_hbond_distance_HA
_geom_hbond_distance_DA
_geom_hbond_angle_DHA
_geom_hbond_publ_flag
O5 H5A N9 1_455 0.91(3) 1.98(4) 2.883(4) 174(5) y
C39 H39B O4 2_656 0.96 2.55 3.435(7) 152.7 y
C22 H22 O1 2_767 0.93 2.57 3.469(6) 161.9 y
C16 H16 O2 1_445 0.93 2.45 3.312(6) 154.3 y

loop_
_geom_torsion_atom_site_label_1
_geom_torsion_atom_site_label_2
_geom_torsion_atom_site_label_3
_geom_torsion_atom_site_label_4
_geom_torsion
N8 Ni1 N2 C11 94.1(3)
N4 Ni1 N2 C11 1.6(3)
N1 Ni1 N2 C11 -176.5(3)
N3 Ni1 N2 C11 -77.7(3)
N8 Ni1 N2 C12 -82.19(19)
N4 Ni1 N2 C12 -174.66(18)
N1 Ni1 N2 C12 7.27(18)
N3 Ni1 N2 C12 106.04(19)
N5 Ni1 N3 C14 83.3(3)
N4 Ni1 N3 C14 177.7(3)
N1 Ni1 N3 C14 -9.9(3)
N2 Ni1 N3 C14 -88.2(3)
N5 Ni1 N3 C13 -95.8(2)
N4 Ni1 N3 C13 -1.39(19)
N1 Ni1 N3 C13 171.02(19)
N2 Ni1 N3 C13 92.6(2)
N5 Ni1 N1 C2 2.2(3)
N8 Ni1 N1 C2 -88.5(3)
N3 Ni1 N1 C2 92.5(3)
N2 Ni1 N1 C2 -179.6(3)
N5 Ni1 N1 C1 172.90(19)
N8 Ni1 N1 C1 82.2(2)
N3 Ni1 N1 C1 -96.77(19)
N2 Ni1 N1 C1 -8.92(18)
N5 Ni1 N4 C23 -89.7(3)
N8 Ni1 N4 C23 1.1(3)
N3 Ni1 N4 C23 -178.8(3)
N2 Ni1 N4 C23 92.4(3)
N5 Ni1 N4 C24 90.8(2)
N8 Ni1 N4 C24 -178.4(2)
N3 Ni1 N4 C24 1.73(18)
N2 Ni1 N4 C24 -87.13(19)
N5 Ni1 N8 C32 -33.3(5)
N4 Ni1 N8 C32 -127.6(5)
N1 Ni1 N8 C32 59.9(5)
N2 Ni1 N8 C32 138.4(5)
N8 Ni1 N5 C25 -67.7(6)
N4 Ni1 N5 C25 24.7(6)
N1 Ni1 N5 C25 -157.5(6)
N3 Ni1 N5 C25 104.0(6)
C11 N2 C12 C8 -1.1(4)
Ni1 N2 C12 C8 175.6(2)
C11 N2 C12 C1 178.6(2)
Ni1 N2 C12 C1 -4.7(3)
C23 N4 C24 C20 -1.0(4)
Ni1 N4 C24 C20 178.6(2)
C23 N4 C24 C13 178.6(3)
Ni1 N4 C24 C13 -1.8(3)
C14 N3 C13 C17 1.2(4)
Ni1 N3 C13 C17 -179.5(2)
C14 N3 C13 C24 -178.3(3)
Ni1 N3 C13 C24 0.9(3)
N4 C24 C13 N3 0.6(4)
C20 C24 C13 N3 -179.8(3)
N4 C24 C13 C17 -179.0(3)
C20 C24 C13 C17 0.6(4)
C12 N2 C11 C10 -0.5(4)
Ni1 N2 C11 C10 -176.6(2)
N4 C24 C20 C21 1.1(4)
C13 C24 C20 C21 -178.5(3)
N4 C24 C20 C19 180.0(3)
C13 C24 C20 C19 0.4(4)
C4 C5 C6 C7 -177.4(4)
C1 C5 C6 C7 1.8(5)
C2 N1 C1 C5 0.9(4)
Ni1 N1 C1 C5 -170.8(2)
C2 N1 C1 C12 -178.9(3)
Ni1 N1 C1 C12 9.5(3)
C4 C5 C1 N1 0.1(4)
C6 C5 C1 N1 -179.2(3)
C4 C5 C1 C12 179.8(3)
C6 C5 C1 C12 0.6(4)
N2 C12 C1 N1 -3.2(4)
C8 C12 C1 N1 176.5(3)
N2 C12 C1 C5 177.1(3)
C8 C12 C1 C5 -3.2(4)
C32 N9 C33 C38 1.2(4)
C32 N9 C33 C34 -178.9(3)
C37 C38 C33 N9 179.3(3)
C37 C38 C33 C34 -0.6(4)
N2 C12 C8 C9 2.0(4)
C1 C12 C8 C9 -177.7(3)
N2 C12 C8 C7 -176.8(3)
C1 C12 C8 C7 3.5(4)
C13 N3 C14 C15 -1.6(5)
Ni1 N3 C14 C15 179.4(3)
C37 C36 C35 C34 0.3(5)
N10 C36 C35 C34 -178.1(3)
C36 C35 C34 C33 -0.4(5)
N9 C33 C34 C35 -179.4(3)
C38 C33 C34 C35 0.5(5)
C33 C38 C37 C36 0.6(5)
C35 C36 C37 C38 -0.4(5)
N10 C36 C37 C38 178.0(3)
C24 N4 C23 C22 -0.4(4)
Ni1 N4 C23 C22 -179.9(2)
C21 C22 C23 N4 1.7(5)
C1 N1 C2 C3 -1.0(5)
Ni1 N1 C2 C3 169.4(3)
N1 C2 C3 C4 0.0(5)
C21 C20 C19 C18 177.8(4)
C24 C20 C19 C18 -1.1(6)
C12 C8 C9 C10 -1.3(5)
C7 C8 C9 C10 177.4(3)
C23 C22 C21 C20 -1.6(6)
C24 C20 C21 C22 0.2(5)
C19 C20 C21 C22 -178.6(4)
N3 C13 C17 C16 -0.5(5)
C24 C13 C17 C16 179.1(3)
N3 C13 C17 C18 179.4(3)
C24 C13 C17 C18 -1.0(4)
C8 C9 C10 C11 -0.2(5)
N2 C11 C10 C9 1.2(5)
C37 C36 N10 O4 -2.7(5)
C35 C36 N10 O4 175.7(3)
C37 C36 N10 O3 178.6(3)
C35 C36 N10 O3 -2.9(5)
C2 C3 C4 C5 1.0(5)
C1 C5 C4 C3 -1.0(5)
C6 C5 C4 C3 178.2(3)
C5 C6 C7 C8 -1.5(6)
C9 C8 C7 C6 -179.9(4)
C12 C8 C7 C6 -1.2(5)
C20 C19 C18 C17 0.7(6)
C16 C17 C18 C19 -179.8(4)
C13 C17 C18 C19 0.4(6)
N3 C14 C15 C16 1.1(6)
C14 C15 C16 C17 -0.3(6)
C13 C17 C16 C15 0.0(6)
C18 C17 C16 C15 -179.9(4)
C26 N6 C25 N5 18E1(10)
C25 N6 C26 C31 6.4(5)
C25 N6 C26 C27 -172.4(3)
N6 C26 C31 C30 -177.7(3)
C27 C26 C31 C30 1.1(5)
C26 C31 C30 C29 -0.4(5)
C31 C30 C29 C28 -0.2(6)
C31 C30 C29 N7 -178.1(4)
N6 C26 C27 C28 177.7(4)
C31 C26 C27 C28 -1.2(6)
C28 C29 N7 O1 7.7(8)
C30 C29 N7 O1 -174.4(6)
C28 C29 N7 O2 -172.6(5)
C30 C29 N7 O2 5.3(7)
C26 C27 C28 C29 0.6(7)
C30 C29 C28 C27 0.1(7)
N7 C29 C28 C27 178.0(4)
